data_7156165
loop_
_publ_author_name
'Shen, Yue'
'Yang, Peng-Fei'
'Yang, Gaosheng'
'Chen, Wen-Long'
'Chai, Zhuo'

_publ_section_title
;
 Lewis acid-catalyzed enantiospecific [3 + 2] annulations of
 \g-butyrolactone fused cyclopropanes with aromatic aldehydes: synthesis
 of chiral furanolignans.
;
_journal_issue 15
_journal_name_full 'Organic &amp; biomolecular chemistry'
_journal_page_first 2688
_journal_page_last 2696
_journal_paper_doi 10.1039/c8ob00455b
_journal_volume 16
_journal_year 2018
_chemical_absolute_configuration ad
_chemical_formula_sum 'C21 H20 O7'
_chemical_formula_weight 384.37
_space_group_crystal_system orthorhombic
_space_group_IT_number 19
_space_group_name_Hall 'P 2ac 2ab'
_space_group_name_H-M_alt 'P 21 21 21'
_symmetry_space_group_name_Hall 'P 2ac 2ab'
_symmetry_space_group_name_H-M 'P 21 21 21'
_atom_sites_solution_hydrogens geom
_audit_creation_method SHELXL-2014/7
_audit_update_record
;
2018-02-20 deposited with the CCDC.
2018-03-21 downloaded from the CCDC.
;
_cell_angle_alpha 90
_cell_angle_beta 90
_cell_angle_gamma 90
_cell_formula_units_Z 4
_cell_length_a 5.8248(5)
_cell_length_b 11.9048(10)
_cell_length_c 26.568(2)
_cell_measurement_reflns_used 9397
_cell_measurement_temperature 293(2)
_cell_measurement_theta_max 27.48
_cell_measurement_theta_min 2.30
_cell_volume 1842.3(3)
_computing_cell_refinement 'Bruker SAINT'
_computing_data_collection 'Bruker APEX2'
_computing_data_reduction 'Bruker SAINT'
_computing_molecular_graphics 'Bruker SHELXTL'
_computing_publication_material 'Bruker SHELXTL'
_computing_structure_refinement 'SHELXL-2014/7 (Sheldrick, 2014)'
_computing_structure_solution 'SHELXS-97 (Sheldrick 2008)'
_diffrn_ambient_temperature 293(2)
_diffrn_measured_fraction_theta_full 1.000
_diffrn_measured_fraction_theta_max 1.000
_diffrn_measurement_device_type 'Bruker APEX-II CCD'
_diffrn_measurement_method '\f and \w scans'
_diffrn_radiation_type MoK\a
_diffrn_radiation_wavelength 0.71073
_diffrn_reflns_av_R_equivalents 0.0325
_diffrn_reflns_av_unetI/netI 0.0240
_diffrn_reflns_Laue_measured_fraction_full 1.000
_diffrn_reflns_Laue_measured_fraction_max 1.000
_diffrn_reflns_limit_h_max 7
_diffrn_reflns_limit_h_min -7
_diffrn_reflns_limit_k_max 15
_diffrn_reflns_limit_k_min -15
_diffrn_reflns_limit_l_max 34
_diffrn_reflns_limit_l_min -34
_diffrn_reflns_number 16161
_diffrn_reflns_point_group_measured_fraction_full 1.000
_diffrn_reflns_point_group_measured_fraction_max 0.998
_diffrn_reflns_theta_full 25.242
_diffrn_reflns_theta_max 27.486
_diffrn_reflns_theta_min 1.533
_exptl_absorpt_coefficient_mu 0.105
_exptl_absorpt_correction_type none
_exptl_crystal_colour colorless
_exptl_crystal_density_diffrn 1.386
_exptl_crystal_description block
_exptl_crystal_F_000 808
_exptl_crystal_size_max 0.210
_exptl_crystal_size_mid 0.200
_exptl_crystal_size_min 0.190
_refine_diff_density_max 0.147
_refine_diff_density_min -0.211
_refine_diff_density_rms 0.048
_refine_ls_abs_structure_details
;
 Flack x determined using 1402 quotients [(I+)-(I-)]/[(I+)+(I-)]
 (Parsons, Flack and Wagner, Acta Cryst. B69 (2013) 249-259).
;
_refine_ls_abs_structure_Flack 0.5(3)
_refine_ls_extinction_method none
_refine_ls_goodness_of_fit_ref 1.051
_refine_ls_hydrogen_treatment constr
_refine_ls_matrix_type full
_refine_ls_number_parameters 255
_refine_ls_number_reflns 4236
_refine_ls_number_restraints 0
_refine_ls_restrained_S_all 1.051
_refine_ls_R_factor_all 0.0425
_refine_ls_R_factor_gt 0.0362
_refine_ls_shift/su_max 0.000
_refine_ls_shift/su_mean 0.000
_refine_ls_structure_factor_coef Fsqd
_refine_ls_weighting_details 'w=1/[\s^2^(Fo^2^)+(0.0443P)^2^+0.1712P] where P=(Fo^2^+2Fc^2^)/3'
_refine_ls_weighting_scheme calc
_refine_ls_wR_factor_gt 0.0846
_refine_ls_wR_factor_ref 0.0893
_reflns_Friedel_coverage 0.718
_reflns_Friedel_fraction_full 1.000
_reflns_Friedel_fraction_max 0.996
_reflns_number_gt 3748
_reflns_number_total 4236
_reflns_threshold_expression 'I > 2\s(I)'
_cod_data_source_file c8ob00455b2.cif
_cod_data_source_block test_0m_a
_cod_depositor_comments 'Adding full bibliography for 7156164--7156165.cif.'
_cod_database_code 7156165
_shelx_shelxl_version_number 2014/7
_shelx_space_group_comment
;
The symmetry employed for this shelxl refinement is uniquely defined
by the following loop, which should always be used as a source of
symmetry information in preference to the above space-group names.
They are only intended as comments.
;
_shelx_estimated_absorpt_t_min 0.978
_shelx_estimated_absorpt_t_max 0.980

loop_
_space_group_symop_operation_xyz
'x, y, z'
'-x+1/2, -y, z+1/2'
'-x, y+1/2, -z+1/2'
'x+1/2, -y+1/2, -z'

loop_
_atom_site_label
_atom_site_type_symbol
_atom_site_fract_x
_atom_site_fract_y
_atom_site_fract_z
_atom_site_U_iso_or_equiv
_atom_site_adp_type
_atom_site_occupancy
_atom_site_site_symmetry_order
_atom_site_calc_flag
_atom_site_refinement_flags_posn
_atom_site_refinement_flags_adp
O3 O 0.4346(3) 0.42597(11) 0.28703(5) 0.0493(3) Uani 1 1 d . .
O1 O 0.0915(2) 0.64727(13) 0.24688(6) 0.0594(4) Uani 1 1 d . .
O2 O -0.0409(3) 0.61428(14) 0.32359(7) 0.0670(5) Uani 1 1 d . .
O7 O -0.2062(3) 0.33086(17) 0.47084(6) 0.0756(5) Uani 1 1 d . .
O5 O 0.3710(3) 0.32443(16) 0.05316(6) 0.0705(5) Uani 1 1 d . .
O4 O 0.7251(3) 0.45096(17) 0.06779(6) 0.0751(5) Uani 1 1 d . .
O6 O -0.2027(3) 0.24962(16) 0.39238(6) 0.0733(5) Uani 1 1 d . .
C4 C 0.1211(4) 0.62391(15) 0.29606(8) 0.0475(4) Uani 1 1 d . .
C5 C 0.5548(3) 0.48687(15) 0.24901(7) 0.0435(4) Uani 1 1 d . .
H5 H 0.7199 0.4782 0.2550 0.052 Uiso 1 1 calc R U
C7 C 0.5005(3) 0.43974(15) 0.19797(7) 0.0414(4) Uani 1 1 d . .
C12 C 0.3068(3) 0.37715(16) 0.18906(7) 0.0464(4) Uani 1 1 d . .
H12 H 0.2064 0.3615 0.2154 0.056 Uiso 1 1 calc R U
C6 C 0.4302(4) 0.49559(16) 0.33068(7) 0.0451(4) Uani 1 1 d . .
H6 H 0.5846 0.4980 0.3453 0.054 Uiso 1 1 calc R U
C15 C 0.2669(4) 0.45030(16) 0.36929(6) 0.0448(4) Uani 1 1 d . .
C3 C 0.3730(3) 0.61210(15) 0.30845(7) 0.0426(4) Uani 1 1 d . .
H3 H 0.4275 0.6732 0.3301 0.051 Uiso 1 1 calc R U
C18 C -0.0399(4) 0.38152(19) 0.44150(7) 0.0537(5) Uani 1 1 d . .
C8 C 0.6460(4) 0.46493(17) 0.15773(7) 0.0474(4) Uani 1 1 d . .
H8 H 0.7780 0.5071 0.1634 0.057 Uiso 1 1 calc R U
C16 C 0.1134(4) 0.36435(17) 0.35777(7) 0.0492(5) Uani 1 1 d . .
H16 H 0.1137 0.3301 0.3263 0.059 Uiso 1 1 calc R U
C9 C 0.5963(4) 0.42795(17) 0.10955(7) 0.0496(5) Uani 1 1 d . .
C1 C 0.3097(4) 0.66198(17) 0.22215(8) 0.0519(5) Uani 1 1 d . .
H1A H 0.3392 0.7411 0.2162 0.062 Uiso 1 1 calc R U
H1B H 0.3109 0.6230 0.1901 0.062 Uiso 1 1 calc R U
C2 C 0.4907(3) 0.61307(15) 0.25711(7) 0.0431(4) Uani 1 1 d . .
H2 H 0.6284 0.6603 0.2577 0.052 Uiso 1 1 calc R U
C11 C 0.2595(4) 0.33696(17) 0.14101(8) 0.0493(5) Uani 1 1 d . .
H11 H 0.1291 0.2935 0.1356 0.059 Uiso 1 1 calc R U
C17 C -0.0381(4) 0.33204(17) 0.39456(7) 0.0502(5) Uani 1 1 d . .
C10 C 0.4030(4) 0.36072(16) 0.10145(7) 0.0484(4) Uani 1 1 d . .
C20 C 0.2633(5) 0.4989(2) 0.41704(7) 0.0567(5) Uani 1 1 d . .
H20 H 0.3680 0.5555 0.4245 0.068 Uiso 1 1 calc R U
C19 C 0.1081(5) 0.4655(2) 0.45387(7) 0.0625(6) Uani 1 1 d . .
H19 H 0.1056 0.4991 0.4855 0.075 Uiso 1 1 calc R U
C21 C -0.3270(5) 0.2574(2) 0.43834(9) 0.0689(7) Uani 1 1 d . .
H21A H -0.4801 0.2863 0.4321 0.083 Uiso 1 1 calc R U
H21B H -0.3408 0.1838 0.4537 0.083 Uiso 1 1 calc R U
C13 C 0.8938(4) 0.5363(2) 0.07195(9) 0.0706(7) Uani 1 1 d . .
H13A H 0.8244 0.6036 0.0848 0.106 Uiso 1 1 calc R U
H13B H 0.9585 0.5512 0.0394 0.106 Uiso 1 1 calc R U
H13C H 1.0129 0.5120 0.0945 0.106 Uiso 1 1 calc R U
C14 C 0.1931(5) 0.2450(3) 0.04499(11) 0.0898(10) Uani 1 1 d . .
H14A H 0.2146 0.1819 0.0670 0.135 Uiso 1 1 calc R U
H14B H 0.1970 0.2201 0.0106 0.135 Uiso 1 1 calc R U
H14C H 0.0472 0.2793 0.0519 0.135 Uiso 1 1 calc R U

loop_
_atom_site_aniso_label
_atom_site_aniso_U_11
_atom_site_aniso_U_22
_atom_site_aniso_U_33
_atom_site_aniso_U_23
_atom_site_aniso_U_13
_atom_site_aniso_U_12
O3 0.0676(9) 0.0409(6) 0.0396(7) 0.0025(5) 0.0101(7) 0.0113(7)
O1 0.0478(8) 0.0670(9) 0.0635(9) 0.0128(7) -0.0097(7) 0.0080(7)
O2 0.0480(8) 0.0735(10) 0.0793(11) 0.0073(9) 0.0114(8) 0.0166(8)
O7 0.0860(13) 0.0978(12) 0.0431(8) 0.0023(8) 0.0176(8) -0.0066(11)
O5 0.0763(11) 0.0894(11) 0.0459(8) -0.0141(8) -0.0006(8) -0.0181(10)
O4 0.0722(11) 0.1066(14) 0.0466(8) -0.0041(9) 0.0170(8) -0.0270(11)
O6 0.0859(12) 0.0841(11) 0.0498(9) -0.0030(8) 0.0128(9) -0.0248(10)
C4 0.0450(10) 0.0383(9) 0.0591(12) -0.0016(8) -0.0015(9) 0.0064(8)
C5 0.0410(9) 0.0487(9) 0.0408(9) 0.0022(8) 0.0029(8) 0.0067(8)
C7 0.0421(10) 0.0406(9) 0.0413(9) 0.0024(7) 0.0023(8) 0.0045(7)
C12 0.0454(10) 0.0488(10) 0.0449(10) 0.0060(8) 0.0067(8) -0.0026(9)
C6 0.0440(10) 0.0526(10) 0.0387(9) -0.0009(8) -0.0053(8) 0.0079(8)
C15 0.0508(10) 0.0489(10) 0.0347(8) 0.0015(7) -0.0039(8) 0.0097(9)
C3 0.0432(9) 0.0398(8) 0.0448(9) -0.0080(7) -0.0037(8) -0.0035(8)
C18 0.0651(13) 0.0631(12) 0.0329(9) 0.0035(9) 0.0053(9) 0.0119(11)
C8 0.0428(10) 0.0535(10) 0.0459(10) -0.0012(8) 0.0048(8) -0.0063(9)
C16 0.0640(13) 0.0528(10) 0.0309(8) -0.0039(8) 0.0009(8) 0.0029(10)
C9 0.0486(11) 0.0589(11) 0.0413(9) 0.0021(8) 0.0073(9) -0.0034(10)
C1 0.0594(13) 0.0444(10) 0.0518(11) 0.0057(8) -0.0039(10) 0.0046(9)
C2 0.0407(9) 0.0428(9) 0.0460(10) -0.0004(8) -0.0014(8) -0.0032(7)
C11 0.0482(11) 0.0477(10) 0.0520(11) 0.0041(8) -0.0014(9) -0.0085(9)
C17 0.0601(12) 0.0513(10) 0.0392(9) 0.0017(8) 0.0007(9) 0.0033(10)
C10 0.0530(11) 0.0497(10) 0.0425(10) -0.0013(8) -0.0021(9) -0.0002(9)
C20 0.0701(14) 0.0605(11) 0.0394(10) -0.0058(9) -0.0075(10) -0.0009(11)
C19 0.0829(17) 0.0721(14) 0.0323(9) -0.0092(9) 0.0018(11) 0.0075(13)
C21 0.0730(16) 0.0768(15) 0.0568(13) 0.0096(12) 0.0135(12) 0.0034(14)
C13 0.0553(14) 0.0940(18) 0.0626(14) 0.0239(13) 0.0072(12) -0.0130(13)
C14 0.078(2) 0.112(2) 0.0793(18) -0.0406(17) -0.0072(16) -0.0198(18)

loop_
_atom_type_symbol
_atom_type_description
_atom_type_scat_dispersion_real
_atom_type_scat_dispersion_imag
_atom_type_scat_source
C C 0.0033 0.0016 'International Tables Vol C Tables 4.2.6.8 and 6.1.1.4'
H H 0.0000 0.0000 'International Tables Vol C Tables 4.2.6.8 and 6.1.1.4'
O O 0.0106 0.0060 'International Tables Vol C Tables 4.2.6.8 and 6.1.1.4'

loop_
_geom_angle_atom_site_label_1
_geom_angle_atom_site_label_2
_geom_angle_atom_site_label_3
_geom_angle
C6 O3 C5 106.81(14)
C4 O1 C1 110.77(16)
C18 O7 C21 105.89(17)
C10 O5 C14 116.99(19)
C9 O4 C13 117.43(18)
C17 O6 C21 105.80(18)
O2 C4 O1 120.73(19)
O2 C4 C3 128.49(19)
O1 C4 C3 110.78(17)
O3 C5 C7 110.24(16)
O3 C5 C2 105.87(14)
C7 C5 C2 115.67(15)
O3 C5 H5 108.3
C7 C5 H5 108.3
C2 C5 H5 108.3
C12 C7 C8 118.91(17)
C12 C7 C5 122.13(17)
C8 C7 C5 118.89(17)
C7 C12 C11 120.53(18)
C7 C12 H12 119.7
C11 C12 H12 119.7
O3 C6 C15 111.04(16)
O3 C6 C3 102.41(13)
C15 C6 C3 116.63(16)
O3 C6 H6 108.8
C15 C6 H6 108.8
C3 C6 H6 108.8
C16 C15 C20 119.7(2)
C16 C15 C6 121.40(16)
C20 C15 C6 118.86(19)
C4 C3 C2 103.92(16)
C4 C3 C6 112.11(16)
C2 C3 C6 104.59(15)
C4 C3 H3 111.9
C2 C3 H3 111.9
C6 C3 H3 111.9
C19 C18 C17 121.8(2)
C19 C18 O7 128.96(19)
C17 C18 O7 109.2(2)
C9 C8 C7 120.82(18)
C9 C8 H8 119.6
C7 C8 H8 119.6
C17 C16 C15 117.54(17)
C17 C16 H16 121.2
C15 C16 H16 121.2
O4 C9 C8 124.89(18)
O4 C9 C10 115.58(17)
C8 C9 C10 119.53(18)
O1 C1 C2 106.63(15)
O1 C1 H1A 110.4
C2 C1 H1A 110.4
O1 C1 H1B 110.4
C2 C1 H1B 110.4
H1A C1 H1B 108.6
C1 C2 C3 103.74(16)
C1 C2 C5 116.73(16)
C3 C2 C5 102.89(14)
C1 C2 H2 111.0
C3 C2 H2 111.0
C5 C2 H2 111.0
C10 C11 C12 120.75(18)
C10 C11 H11 119.6
C12 C11 H11 119.6
C16 C17 O6 128.28(18)
C16 C17 C18 122.0(2)
O6 C17 C18 109.76(18)
O5 C10 C11 124.80(19)
O5 C10 C9 115.81(18)
C11 C10 C9 119.38(18)
C19 C20 C15 122.1(2)
C19 C20 H20 118.9
C15 C20 H20 118.9
C18 C19 C20 116.88(19)
C18 C19 H19 121.6
C20 C19 H19 121.6
O7 C21 O6 108.1(2)
O7 C21 H21A 110.1
O6 C21 H21A 110.1
O7 C21 H21B 110.1
O6 C21 H21B 110.1
H21A C21 H21B 108.4
O4 C13 H13A 109.5
O4 C13 H13B 109.5
H13A C13 H13B 109.5
O4 C13 H13C 109.5
H13A C13 H13C 109.5
H13B C13 H13C 109.5
O5 C14 H14A 109.5
O5 C14 H14B 109.5
H14A C14 H14B 109.5
O5 C14 H14C 109.5
H14A C14 H14C 109.5
H14B C14 H14C 109.5

loop_
_geom_bond_atom_site_label_1
_geom_bond_atom_site_label_2
_geom_bond_distance
O3 C6 1.426(2)
O3 C5 1.427(2)
O1 C4 1.347(3)
O1 C1 1.441(3)
O2 C4 1.199(3)
O7 C18 1.382(3)
O7 C21 1.416(3)
O5 C10 1.366(2)
O5 C14 1.420(3)
O4 C9 1.367(2)
O4 C13 1.418(3)
O6 C17 1.373(3)
O6 C21 1.423(3)
C4 C3 1.511(3)
C5 C7 1.501(3)
C5 C2 1.563(3)
C5 H5 0.9800
C7 C12 1.373(3)
C7 C8 1.397(3)
C12 C11 1.391(3)
C12 H12 0.9300
C6 C15 1.499(3)
C6 C3 1.544(3)
C6 H6 0.9800
C15 C16 1.393(3)
C15 C20 1.395(3)
C3 C2 1.527(3)
C3 H3 0.9800
C18 C19 1.361(3)
C18 C17 1.379(3)
C8 C9 1.385(3)
C8 H8 0.9300
C16 C17 1.372(3)
C16 H16 0.9300
C9 C10 1.398(3)
C1 C2 1.521(3)
C1 H1A 0.9700
C1 H1B 0.9700
C2 H2 0.9800
C11 C10 1.372(3)
C11 H11 0.9300
C20 C19 1.390(3)
C20 H20 0.9300
C19 H19 0.9300
C21 H21A 0.9700
C21 H21B 0.9700
C13 H13A 0.9600
C13 H13B 0.9600
C13 H13C 0.9600
C14 H14A 0.9600
C14 H14B 0.9600
C14 H14C 0.9600
